data_4030956
loop_
_publ_author_name
'Golubev, Pavel R.'
'Pankova, Alena S.'
'Kuznetsov, Mikhail A.'

_publ_section_title
;
 Regioselective Transition-Metal-Free Synthesis of
 2-(Trimethylsilylmethylene)pyrrol-3-ones by Thermal Cyclization of
 Acetylenic Enamines.
;
_journal_issue 9
_journal_name_full 'The Journal of organic chemistry'
_journal_page_first 4545
_journal_page_last 4552
_journal_paper_doi 10.1021/acs.joc.5b00398
_journal_volume 80
_journal_year 2015
_chemical_formula_moiety 'C19 H20 N2 O4 Si'
_chemical_formula_sum 'C19 H20 N2 O4 Si'
_chemical_formula_weight 368.46
_chemical_name_systematic
;
 ? 
;
_space_group_crystal_system orthorhombic
_space_group_IT_number 61
_space_group_name_Hall '-P 2ac 2ab'
_space_group_name_H-M_alt 'P b c a'
_symmetry_space_group_name_Hall '-P 2ac 2ab'
_symmetry_space_group_name_H-M 'P b c a'
_atom_sites_solution_hydrogens geom
_atom_sites_solution_primary direct
_atom_sites_solution_secondary difmap
_audit_creation_date 2015-02-17
_audit_creation_method
;
  Olex2 1.2-ac2
  (compiled 2012.03.27 svn.r2268, GUI svn.r4156)
;
_cell_angle_alpha 90.00
_cell_angle_beta 90.00
_cell_angle_gamma 90.00
_cell_formula_units_Z 8
_cell_length_a 10.7185(10)
_cell_length_b 16.4457(17)
_cell_length_c 21.179(2)
_cell_measurement_reflns_used 5022
_cell_measurement_temperature 293(2)
_cell_measurement_theta_max 31.7794
_cell_measurement_theta_min 2.6984
_cell_volume 3733.3(6)
_computing_cell_refinement
;
CrysAlisPro, Agilent Technologies,
Version 1.171.36.20 (release 27-06-2012 CrysAlis171 .NET)
(compiled Jul 11 2012,15:38:31)
;
_computing_data_collection
;
CrysAlisPro, Agilent Technologies,
Version 1.171.36.20 (release 27-06-2012 CrysAlis171 .NET)
(compiled Jul 11 2012,15:38:31)
;
_computing_data_reduction
;
CrysAlisPro, Agilent Technologies,
Version 1.171.36.20 (release 27-06-2012 CrysAlis171 .NET)
(compiled Jul 11 2012,15:38:31)
;
_computing_molecular_graphics
;
O. V. Dolomanov, L. J. Bourhis, R. J. Gildea, J. A. K. Howard and H. Puschmann,
OLEX2: a complete structure solution, refinement and analysis program.
J. Appl. Cryst. (2009). 42, 339-341.
;
_computing_publication_material
;
O. V. Dolomanov, L. J. Bourhis, R. J. Gildea, J. A. K. Howard and H. Puschmann,
OLEX2: a complete structure solution, refinement and analysis program.
J. Appl. Cryst. (2009). 42, 339-341.
;
_computing_structure_refinement
;
SHELXL, G.M. Sheldrick, Acta Cryst.
(2008). A64, 112-122
;
_computing_structure_solution 'SHELXS-97 (Sheldrick, 1990)'
_diffrn_ambient_temperature 293(2)
_diffrn_detector_area_resol_mean 16.2096
_diffrn_measured_fraction_theta_full 0.9981
_diffrn_measured_fraction_theta_max 0.9981
_diffrn_measurement_details
;
  1 omega  -78.00  -41.00   1.0000  120.0000
omega____ theta____ kappa____ phi______ frames
    -      -24.2661 -178.0000   90.0000 37

  2 omega  -15.00   45.00   1.0000  120.0000
omega____ theta____ kappa____ phi______ frames
    -      -24.2661   57.0000   60.0000 60

  3 omega  -18.00   47.00   1.0000  120.0000
omega____ theta____ kappa____ phi______ frames
    -       25.3598  -19.0000 -150.0000 65

  4 omega  -99.00  -70.00   1.0000  120.0000
omega____ theta____ kappa____ phi______ frames
    -      -24.2661 -178.0000 -150.0000 29

  5 omega  -37.00  -10.00   1.0000  120.0000
omega____ theta____ kappa____ phi______ frames
    -      -24.2661  -38.0000   60.0000 27

  6 omega   53.00   86.00   1.0000  120.0000
omega____ theta____ kappa____ phi______ frames
    -       25.3598  173.0000  130.0000 33

  7 omega  -12.00   16.00   1.0000  120.0000
omega____ theta____ kappa____ phi______ frames
    -       25.3598  -19.0000 -180.0000 28
;
_diffrn_measurement_device_type 'Xcalibur, Eos'
_diffrn_measurement_method '\w scans'
_diffrn_orient_matrix_UB_11 0.0304593000
_diffrn_orient_matrix_UB_12 0.0242076000
_diffrn_orient_matrix_UB_13 0.0230080000
_diffrn_orient_matrix_UB_21 0.0315738000
_diffrn_orient_matrix_UB_22 -0.0348536000
_diffrn_orient_matrix_UB_23 0.0114390000
_diffrn_orient_matrix_UB_31 0.0497404000
_diffrn_orient_matrix_UB_32 0.0073740000
_diffrn_orient_matrix_UB_33 -0.0214354000
_diffrn_radiation_monochromator graphite
_diffrn_radiation_type 'Mo K\a'
_diffrn_radiation_wavelength 0.7107
_diffrn_reflns_av_R_equivalents 0.0396
_diffrn_reflns_av_unetI/netI 0.0340
_diffrn_reflns_limit_h_max 13
_diffrn_reflns_limit_h_min -12
_diffrn_reflns_limit_k_max 21
_diffrn_reflns_limit_k_min -17
_diffrn_reflns_limit_l_max 24
_diffrn_reflns_limit_l_min -27
_diffrn_reflns_number 19349
_diffrn_reflns_theta_full 26.00
_diffrn_reflns_theta_max 27.50
_diffrn_reflns_theta_min 2.70
_diffrn_source 'Enhance (Mo) X-ray Source'
_exptl_absorpt_coefficient_mu 0.152
_exptl_absorpt_correction_T_max 1.00000
_exptl_absorpt_correction_T_min 0.97043
_exptl_absorpt_correction_type multi-scan
_exptl_absorpt_process_details
;
CrysAlisPro, Agilent Technologies,
Version 1.171.36.20 (release 27-06-2012 CrysAlis171 .NET)
(compiled Jul 11 2012,15:38:31)
Empirical absorption correction using spherical harmonics,
 implemented in SCALE3 ABSPACK scaling algorithm.
;
_exptl_crystal_colour
;
;
_exptl_crystal_density_diffrn 1.311
_exptl_crystal_density_method 'not measured'
_exptl_crystal_description
;
;
_exptl_crystal_F_000 1552
_refine_diff_density_max 0.346
_refine_diff_density_min -0.261
_refine_diff_density_rms 0.049
_refine_ls_extinction_method none
_refine_ls_goodness_of_fit_ref 1.032
_refine_ls_hydrogen_treatment mixed
_refine_ls_matrix_type full
_refine_ls_number_parameters 238
_refine_ls_number_reflns 4277
_refine_ls_number_restraints 0
_refine_ls_restrained_S_all 1.032
_refine_ls_R_factor_all 0.0575
_refine_ls_R_factor_gt 0.0419
_refine_ls_shift/su_max 0.001
_refine_ls_shift/su_mean 0.000
_refine_ls_structure_factor_coef Fsqd
_refine_ls_weighting_details 'calc w=1/[\s^2^(Fo^2^)+(0.0368P)^2^+2.2395P] where P=(Fo^2^+2Fc^2^)/3'
_refine_ls_weighting_scheme calc
_refine_ls_wR_factor_gt 0.0899
_refine_ls_wR_factor_ref 0.0961
_reflns_number_gt 3464
_reflns_number_total 4277
_reflns_threshold_expression >2sigma(I)
_cod_data_source_file 4ar.cif
_cod_data_source_block pg_frf
_cod_depositor_comments 'Adding full bibliography for 4030954--4030956.cif.'
_cod_original_cell_volume 3733.2(6)
_cod_database_code 4030956
_chemical_oxdiff_formula 'Si C20 O4 N2 H15'
_reflns_odcompleteness_completeness 99.81
_reflns_odcompleteness_iscentric 1
_reflns_odcompleteness_theta 29.51

loop_
_space_group_symop_id
_space_group_symop_operation_xyz
1 'x, y, z'
2 '-x+1/2, -y, z+1/2'
3 'x+1/2, -y+1/2, -z'
4 '-x, y+1/2, -z+1/2'
5 '-x, -y, -z'
6 'x-1/2, y, -z-1/2'
7 '-x-1/2, y-1/2, z'
8 'x, -y-1/2, z-1/2'

loop_
_atom_site_label
_atom_site_type_symbol
_atom_site_fract_x
_atom_site_fract_y
_atom_site_fract_z
_atom_site_U_iso_or_equiv
_atom_site_adp_type
_atom_site_occupancy
_atom_site_symmetry_multiplicity
_atom_site_calc_flag
_atom_site_refinement_flags
Si7 Si 0.44041(4) 0.38564(3) 0.68010(2) 0.01673(11) Uani 1 1 d .
O26 O 0.21990(10) 0.49669(7) 0.64280(5) 0.0190(3) Uani 1 1 d .
O25 O -0.11339(10) 0.21388(7) 0.65719(6) 0.0234(3) Uani 1 1 d .
O19 O -0.35912(11) 0.70545(8) 0.50040(6) 0.0273(3) Uani 1 1 d .
O18 O -0.21291(12) 0.78446(7) 0.53660(6) 0.0287(3) Uani 1 1 d .
N1 N 0.09499(12) 0.30686(8) 0.60220(6) 0.0154(3) Uani 1 1 d .
N17 N -0.25664(13) 0.71622(9) 0.52621(6) 0.0221(3) Uani 1 1 d .
C3 C 0.15651(14) 0.43938(9) 0.62329(7) 0.0139(3) Uani 1 1 d .
C2 C 0.19591(14) 0.35154(9) 0.62800(7) 0.0141(3) Uani 1 1 d .
C6 C 0.30487(14) 0.32308(10) 0.65019(7) 0.0158(3) Uani 1 1 d .
H6 H 0.3146 0.2669 0.6509 0.019 Uiso 1 1 calc R
C11 C -0.04257(14) 0.50980(10) 0.57774(7) 0.0149(3) Uani 1 1 d .
C14 C -0.18404(15) 0.64509(10) 0.54484(8) 0.0185(3) Uani 1 1 d .
C21 C 0.00722(14) 0.18522(10) 0.65365(8) 0.0166(3) Uani 1 1 d .
C20 C 0.08325(15) 0.21825(9) 0.60055(8) 0.0164(3) Uani 1 1 d .
H20A H 0.1659 0.1943 0.6021 0.020 Uiso 1 1 calc R
H20B H 0.0452 0.2024 0.5609 0.020 Uiso 1 1 calc R
C4 C 0.03338(14) 0.43926(10) 0.59343(7) 0.0140(3) Uani 1 1 d .
C5 C 0.00392(14) 0.35912(10) 0.58343(7) 0.0149(3) Uani 1 1 d .
H5 H -0.0710 0.3422 0.5656 0.018 Uiso 1 1 calc R
C12 C 0.00737(15) 0.58858(10) 0.58270(7) 0.0173(3) Uani 1 1 d .
H12 H 0.0887 0.5954 0.5970 0.021 Uiso 1 1 calc R
C22 C 0.02743(16) 0.12932(10) 0.69888(8) 0.0204(4) Uani 1 1 d .
H22 H 0.1012 0.1011 0.7062 0.024 Uiso 1 1 calc R
C10 C 0.50156(15) 0.45229(11) 0.61579(8) 0.0213(4) Uani 1 1 d .
H10A H 0.5253 0.4194 0.5803 0.032 Uiso 1 1 calc R
H10B H 0.5729 0.4818 0.6309 0.032 Uiso 1 1 calc R
H10C H 0.4379 0.4900 0.6031 0.032 Uiso 1 1 calc R
C16 C -0.16641(15) 0.50150(10) 0.55590(8) 0.0190(3) Uani 1 1 d .
H16 H -0.2013 0.4499 0.5527 0.023 Uiso 1 1 calc R
C15 C -0.23694(15) 0.56861(10) 0.53910(8) 0.0203(4) Uani 1 1 d .
H15 H -0.3181 0.5625 0.5243 0.024 Uiso 1 1 calc R
C13 C -0.06273(15) 0.65610(10) 0.56656(8) 0.0188(3) Uani 1 1 d .
H13 H -0.0292 0.7081 0.5702 0.023 Uiso 1 1 calc R
C9 C 0.39350(17) 0.43541(11) 0.75572(8) 0.0223(4) Uani 1 1 d .
H9A H 0.3222 0.4695 0.7485 0.033 Uiso 1 1 calc R
H9B H 0.4613 0.4679 0.7712 0.033 Uiso 1 1 calc R
H9C H 0.3729 0.3945 0.7863 0.033 Uiso 1 1 calc R
C23 C -0.08707(17) 0.12158(10) 0.73365(8) 0.0233(4) Uani 1 1 d .
H23 H -0.1022 0.0873 0.7677 0.028 Uiso 1 1 calc R
C24 C -0.16774(16) 0.17370(11) 0.70718(9) 0.0262(4) Uani 1 1 d .
H24 H -0.2494 0.1817 0.7207 0.031 Uiso 1 1 calc R
C8 C 0.56867(16) 0.31259(11) 0.69923(9) 0.0264(4) Uani 1 1 d .
H8A H 0.5371 0.2705 0.7263 0.040 Uiso 1 1 calc R
H8B H 0.6350 0.3409 0.7203 0.040 Uiso 1 1 calc R
H8C H 0.5998 0.2888 0.6609 0.040 Uiso 1 1 calc R

loop_
_atom_site_aniso_label
_atom_site_aniso_U_11
_atom_site_aniso_U_22
_atom_site_aniso_U_33
_atom_site_aniso_U_23
_atom_site_aniso_U_13
_atom_site_aniso_U_12
Si7 0.0146(2) 0.0173(2) 0.0183(2) 0.00177(18) -0.00352(18) -0.00205(17)
O26 0.0180(6) 0.0169(6) 0.0221(6) -0.0025(5) -0.0030(5) -0.0018(4)
O25 0.0167(6) 0.0271(7) 0.0264(6) 0.0102(5) 0.0036(5) 0.0035(5)
O19 0.0236(7) 0.0351(8) 0.0231(6) 0.0031(6) 0.0009(5) 0.0134(5)
O18 0.0307(7) 0.0202(7) 0.0351(7) 0.0060(6) 0.0086(6) 0.0072(5)
N1 0.0141(6) 0.0144(7) 0.0178(6) 0.0007(5) -0.0023(5) -0.0018(5)
N17 0.0213(7) 0.0264(8) 0.0186(7) 0.0046(6) 0.0086(6) 0.0094(6)
C3 0.0141(7) 0.0168(8) 0.0108(7) 0.0008(6) 0.0028(6) 0.0006(6)
C2 0.0144(7) 0.0158(8) 0.0122(7) 0.0006(6) 0.0011(6) -0.0025(6)
C6 0.0168(7) 0.0136(8) 0.0170(7) 0.0014(6) -0.0014(6) -0.0008(6)
C11 0.0149(7) 0.0192(8) 0.0105(7) 0.0003(6) 0.0037(6) 0.0008(6)
C14 0.0181(8) 0.0198(8) 0.0175(8) 0.0041(7) 0.0068(7) 0.0078(6)
C21 0.0135(7) 0.0156(8) 0.0206(8) -0.0022(6) -0.0008(7) 0.0004(6)
C20 0.0167(8) 0.0129(8) 0.0198(8) -0.0012(6) -0.0021(6) -0.0006(6)
C4 0.0130(7) 0.0163(8) 0.0125(7) 0.0005(6) 0.0015(6) -0.0006(6)
C5 0.0111(7) 0.0193(8) 0.0142(7) 0.0021(6) -0.0001(6) -0.0011(6)
C12 0.0156(8) 0.0191(8) 0.0170(7) -0.0008(6) 0.0007(7) 0.0005(6)
C22 0.0208(8) 0.0147(8) 0.0256(9) 0.0019(7) -0.0016(7) 0.0006(6)
C10 0.0194(8) 0.0225(9) 0.0219(8) -0.0003(7) 0.0022(7) -0.0027(7)
C16 0.0147(8) 0.0192(8) 0.0230(8) 0.0020(7) 0.0018(7) -0.0011(6)
C15 0.0129(8) 0.0276(9) 0.0205(8) 0.0034(7) 0.0025(6) 0.0029(6)
C13 0.0213(8) 0.0168(8) 0.0182(8) -0.0010(6) 0.0043(7) 0.0005(6)
C9 0.0268(9) 0.0230(9) 0.0169(8) 0.0022(7) -0.0039(7) -0.0059(7)
C23 0.0294(9) 0.0174(8) 0.0231(9) 0.0042(7) 0.0035(7) -0.0016(7)
C24 0.0214(9) 0.0283(10) 0.0287(9) 0.0074(8) 0.0087(8) -0.0002(7)
C8 0.0198(8) 0.0251(9) 0.0342(10) 0.0029(8) -0.0084(8) -0.0016(7)

loop_
_atom_type_symbol
_atom_type_description
_atom_type_scat_dispersion_real
_atom_type_scat_dispersion_imag
_atom_type_scat_source
C C 0.0033 0.0016 'International Tables Vol C Tables 4.2.6.8 and 6.1.1.4'
H H 0.0000 0.0000 'International Tables Vol C Tables 4.2.6.8 and 6.1.1.4'
N N 0.0061 0.0033 'International Tables Vol C Tables 4.2.6.8 and 6.1.1.4'
O O 0.0106 0.0060 'International Tables Vol C Tables 4.2.6.8 and 6.1.1.4'
Si Si 0.0817 0.0704 'International Tables Vol C Tables 4.2.6.8 and 6.1.1.4'

loop_
_geom_angle_atom_site_label_1
_geom_angle_atom_site_label_2
_geom_angle_atom_site_label_3
_geom_angle
C10 Si7 C6 110.18(7)
C10 Si7 C9 117.57(8)
C10 Si7 C8 106.09(8)
C9 Si7 C6 108.61(7)
C9 Si7 C8 107.08(8)
C8 Si7 C6 106.74(8)
C24 O25 C21 105.93(13)
C2 N1 C20 126.24(13)
C5 N1 C2 109.44(13)
C5 N1 C20 124.11(13)
O19 N17 C14 118.50(15)
O18 N17 O19 122.97(14)
O18 N17 C14 118.53(15)
O26 C3 C2 123.75(14)
O26 C3 C4 129.99(15)
C4 C3 C2 106.24(13)
N1 C2 C3 104.91(12)
C6 C2 N1 128.16(14)
C6 C2 C3 126.89(14)
C2 C6 Si7 126.59(12)
C12 C11 C4 120.30(14)
C12 C11 C16 118.13(14)
C16 C11 C4 121.56(15)
C15 C14 N17 119.07(15)
C15 C14 C13 122.00(15)
C13 C14 N17 118.91(15)
O25 C21 C20 115.41(13)
C22 C21 O25 110.24(14)
C22 C21 C20 134.26(15)
N1 C20 C21 113.07(13)
C11 C4 C3 127.01(14)
C5 C4 C3 106.00(13)
C5 C4 C11 126.99(14)
N1 C5 C4 113.38(14)
C13 C12 C11 120.96(15)
C21 C22 C23 106.73(15)
C15 C16 C11 121.35(16)
C16 C15 C14 118.55(15)
C12 C13 C14 119.00(15)
C24 C23 C22 106.26(15)
C23 C24 O25 110.82(15)

loop_
_geom_bond_atom_site_label_1
_geom_bond_atom_site_label_2
_geom_bond_distance
Si7 C6 1.8896(16)
Si7 C10 1.8671(17)
Si7 C9 1.8674(18)
Si7 C8 1.8702(18)
O26 C3 1.2331(19)
O25 C21 1.3780(18)
O25 C24 1.377(2)
O19 N17 1.2397(19)
O18 N17 1.2359(19)
N1 C2 1.4173(19)
N1 C20 1.463(2)
N1 C5 1.360(2)
N17 C14 1.459(2)
C3 C2 1.508(2)
C3 C4 1.463(2)
C2 C6 1.343(2)
C11 C4 1.456(2)
C11 C12 1.406(2)
C11 C16 1.412(2)
C14 C15 1.385(2)
C14 C13 1.391(2)
C21 C20 1.491(2)
C21 C22 1.345(2)
C4 C5 1.372(2)
C12 C13 1.384(2)
C22 C23 1.437(2)
C16 C15 1.384(2)
C23 C24 1.340(2)

loop_
_geom_torsion_atom_site_label_1
_geom_torsion_atom_site_label_2
_geom_torsion_atom_site_label_3
_geom_torsion_atom_site_label_4
_geom_torsion
O26 C3 C2 N1 178.06(14)
O26 C3 C2 C6 -3.7(2)
O26 C3 C4 C11 2.2(3)
O26 C3 C4 C5 -177.57(16)
O25 C21 C20 N1 58.88(18)
O25 C21 C22 C23 -0.03(19)
O19 N17 C14 C15 -6.5(2)
O19 N17 C14 C13 172.09(14)
O18 N17 C14 C15 173.82(14)
O18 N17 C14 C13 -7.6(2)
N1 C2 C6 Si7 176.40(12)
N17 C14 C15 C16 178.91(14)
N17 C14 C13 C12 -178.34(14)
C3 C2 C6 Si7 -1.4(2)
C3 C4 C5 N1 -1.27(18)
C2 N1 C20 C21 96.46(18)
C2 N1 C5 C4 0.71(18)
C2 C3 C4 C11 -178.90(14)
C2 C3 C4 C5 1.29(16)
C11 C4 C5 N1 178.92(14)
C11 C12 C13 C14 -0.4(2)
C11 C16 C15 C14 -0.8(2)
C21 O25 C24 C23 -0.7(2)
C21 C22 C23 C24 -0.4(2)
C20 N1 C2 C3 -174.77(14)
C20 N1 C2 C6 7.1(3)
C20 N1 C5 C4 175.77(14)
C20 C21 C22 C23 -176.46(17)
C4 C3 C2 N1 -0.90(15)
C4 C3 C2 C6 177.30(15)
C4 C11 C12 C13 178.49(14)
C4 C11 C16 C15 -177.89(15)
C5 N1 C2 C3 0.17(16)
C5 N1 C2 C6 -178.00(15)
C5 N1 C20 C21 -77.77(19)
C12 C11 C4 C3 9.2(2)
C12 C11 C4 C5 -171.02(15)
C12 C11 C16 C15 0.7(2)
C22 C21 C20 N1 -124.8(2)
C22 C23 C24 O25 0.7(2)
C10 Si7 C6 C2 -61.45(16)
C16 C11 C4 C3 -172.25(15)
C16 C11 C4 C5 7.5(2)
C16 C11 C12 C13 -0.1(2)
C15 C14 C13 C12 0.2(2)
C13 C14 C15 C16 0.3(2)
C9 Si7 C6 C2 68.65(16)
C24 O25 C21 C20 177.61(14)
C24 O25 C21 C22 0.44(19)
C8 Si7 C6 C2 -176.20(14)
